data_2239932
loop_
_publ_author_name
'Manimaran, A.'
'Sethusankar, K.'
'Ganesan, S.'
'Ananthan, S.'

_publ_section_title
;
 Crystal structure of
 3-methyl-2,6-bis(4-methyl-1,3-thiazol-5-yl)piperidin-4-one
;
_journal_coeditor_code SU2768
_journal_issue 9
_journal_name_full 'Acta Crystallographica Section E'
_journal_page_first o1055
_journal_paper_doi 10.1107/S1600536814018856
_journal_volume 70
_journal_year 2014
_chemical_formula_iupac 'C14 H17 N3 O S2'
_chemical_formula_moiety 'C14 H17 N3 O S2'
_chemical_formula_sum 'C14 H17 N3 O S2'
_chemical_formula_weight 307.43
_chemical_name_systematic
;
3-Methyl-2,6-bis(4-methyl-1,3-thiazol-5-yl)piperidin-4-one
;
_space_group_IT_number 61
_symmetry_cell_setting orthorhombic
_symmetry_space_group_name_Hall '-P 2ac 2ab'
_symmetry_space_group_name_H-M 'P b c a'
_atom_sites_solution_hydrogens geom
_atom_sites_solution_primary direct
_atom_sites_solution_secondary difmap
_audit_creation_method SHELXL-97
_cell_angle_alpha 90.000
_cell_angle_beta 90.000
_cell_angle_gamma 90.000
_cell_formula_units_Z 8
_cell_length_a 11.389(5)
_cell_length_b 12.660(5)
_cell_length_c 21.667(5)
_cell_measurement_reflns_used 2539
_cell_measurement_temperature 296(2)
_cell_measurement_theta_max 28.38
_cell_measurement_theta_min 2.58
_cell_volume 3124(2)
_computing_cell_refinement 'SAINT (Bruker, 2008)'
_computing_data_collection 'APEX2 (Bruker, 2008)'
_computing_data_reduction 'SAINT (Bruker, 2008)'
_computing_molecular_graphics 'ORTEP-3 for Windows (Farrugia, 2012) and Mercury (Macrae <i>et al.</i>, 2008)'
_computing_publication_material 'SHELXL97 (Sheldrick, 2008) and PLATON (Spek, 2009)'
_computing_structure_refinement 'SHELXL97 (Sheldrick, 2008)'
_computing_structure_solution 'SHELXS97 (Sheldrick, 2008)'
_diffrn_ambient_temperature 296(2)
_diffrn_measured_fraction_theta_full 0.986
_diffrn_measured_fraction_theta_max 0.961
_diffrn_measurement_device_type 'Bruker Kappa APEXII CCD'
_diffrn_measurement_method '\w and \f scans'
_diffrn_radiation_monochromator graphite
_diffrn_radiation_source 'fine-focus sealed tube'
_diffrn_radiation_type MoK\a
_diffrn_radiation_wavelength 0.71073
_diffrn_reflns_av_R_equivalents 0.0341
_diffrn_reflns_av_sigmaI/netI 0.0290
_diffrn_reflns_limit_h_max 15
_diffrn_reflns_limit_h_min -15
_diffrn_reflns_limit_k_max 14
_diffrn_reflns_limit_k_min -16
_diffrn_reflns_limit_l_max 21
_diffrn_reflns_limit_l_min -27
_diffrn_reflns_number 19116
_diffrn_reflns_theta_full 25.00
_diffrn_reflns_theta_max 28.38
_diffrn_reflns_theta_min 2.58
_exptl_absorpt_coefficient_mu 0.340
_exptl_absorpt_correction_T_max 0.934
_exptl_absorpt_correction_T_min 0.903
_exptl_absorpt_correction_type multi-scan
_exptl_absorpt_process_details '(SADABS; Bruker, 2008)'
_exptl_crystal_colour colourless
_exptl_crystal_density_diffrn 1.307
_exptl_crystal_density_method 'not measured'
_exptl_crystal_description block
_exptl_crystal_F_000 1296
_exptl_crystal_size_max 0.30
_exptl_crystal_size_mid 0.25
_exptl_crystal_size_min 0.20
_refine_diff_density_max 0.523
_refine_diff_density_min -0.471
_refine_ls_extinction_method none
_refine_ls_goodness_of_fit_ref 1.003
_refine_ls_hydrogen_treatment constr
_refine_ls_matrix_type full
_refine_ls_number_parameters 184
_refine_ls_number_reflns 3762
_refine_ls_number_restraints 0
_refine_ls_restrained_S_all 1.003
_refine_ls_R_factor_all 0.0773
_refine_ls_R_factor_gt 0.0476
_refine_ls_shift/su_max 0.001
_refine_ls_shift/su_mean 0.000
_refine_ls_structure_factor_coef Fsqd
_refine_ls_weighting_details 'calc w=1/[\s^2^(Fo^2^)+(0.0730P)^2^+1.5978P] where P=(Fo^2^+2Fc^2^)/3'
_refine_ls_weighting_scheme calc
_refine_ls_wR_factor_gt 0.1280
_refine_ls_wR_factor_ref 0.1502
_reflns_number_gt 2539
_reflns_number_total 3762
_reflns_threshold_expression I>2sigma(I)
_cod_data_source_file su2768sup1.cif
_cod_data_source_block I
_cod_database_code 2239932
_cod_database_fobs_code 2239932

loop_
_symmetry_equiv_pos_as_xyz
'x, y, z'
'-x+1/2, -y, z+1/2'
'x+1/2, -y+1/2, -z'
'-x, y+1/2, -z+1/2'
'-x, -y, -z'
'x-1/2, y, -z-1/2'
'-x-1/2, y-1/2, z'
'x, -y-1/2, z-1/2'

loop_
_atom_site_type_symbol
_atom_site_label
_atom_site_fract_x
_atom_site_fract_y
_atom_site_fract_z
_atom_site_U_iso_or_equiv
_atom_site_adp_type
_atom_site_calc_flag
_atom_site_refinement_flags
_atom_site_occupancy
_atom_site_symmetry_multiplicity
C C1 0.2579(2) -0.01628(17) 0.49282(10) 0.0398(5) Uani d . 1 1
H H1 0.3299 -0.0482 0.4765 0.048 Uiso calc R 1 1
C C2 0.1630(2) -0.10230(18) 0.49779(11) 0.0494(6) Uani d . 1 1
H H2A 0.1914 -0.1595 0.5235 0.059 Uiso calc R 1 1
H H2B 0.0933 -0.0730 0.5170 0.059 Uiso calc R 1 1
C C3 0.1325(2) -0.14405(17) 0.43518(11) 0.0447(5) Uani d . 1 1
C C4 0.1030(2) -0.06171(17) 0.38720(11) 0.0423(5) Uani d . 1 1
H H4 0.0300 -0.0275 0.4003 0.051 Uiso calc R 1 1
C C5 0.19957(19) 0.02385(17) 0.38724(10) 0.0393(5) Uani d . 1 1
H H5 0.2730 -0.0079 0.3727 0.047 Uiso calc R 1 1
C C6 0.1691(2) 0.11454(18) 0.34598(11) 0.0435(5) Uani d . 1 1
C C7 0.2132(2) 0.1418(2) 0.29028(11) 0.0514(6) Uani d . 1 1
C C8 0.0832(3) 0.2696(2) 0.29990(14) 0.0647(8) Uani d . 1 1
H H8 0.0403 0.3295 0.2895 0.078 Uiso calc R 1 1
C C9 0.2859(3) 0.1374(3) 0.64598(14) 0.0684(8) Uani d . 1 1
H H9 0.2725 0.1849 0.6780 0.082 Uiso calc R 1 1
C C10 0.3678(2) 0.0071(2) 0.59575(11) 0.0492(6) Uani d . 1 1
C C11 0.2849(2) 0.03318(17) 0.55366(10) 0.0404(5) Uani d . 1 1
C C12 0.4537(3) -0.0816(3) 0.59110(16) 0.0757(9) Uani d . 1 1
H H12A 0.4317 -0.1368 0.6192 0.114 Uiso calc R 1 1
H H12B 0.5307 -0.0564 0.6014 0.114 Uiso calc R 1 1
H H12C 0.4538 -0.1087 0.5497 0.114 Uiso calc R 1 1
C C13 0.3096(3) 0.0875(3) 0.25606(15) 0.0752(9) Uani d . 1 1
H H13A 0.3797 0.1294 0.2583 0.113 Uiso calc R 1 1
H H13B 0.2871 0.0787 0.2137 0.113 Uiso calc R 1 1
H H13C 0.3239 0.0196 0.2742 0.113 Uiso calc R 1 1
C C14 0.0807(3) -0.1090(2) 0.32444(12) 0.0630(7) Uani d . 1 1
H H14A 0.1513 -0.1420 0.3096 0.095 Uiso calc R 1 1
H H14B 0.0573 -0.0544 0.2963 0.095 Uiso calc R 1 1
H H14C 0.0195 -0.1609 0.3274 0.095 Uiso calc R 1 1
N N1 0.21742(16) 0.06327(14) 0.44979(8) 0.0402(4) Uani d . 1 1
H H1A 0.2050 0.1279 0.4602 0.048 Uiso calc R 1 1
N N2 0.1627(2) 0.2306(2) 0.26420(11) 0.0649(6) Uani d . 1 1
N N3 0.3680(2) 0.0677(2) 0.64846(10) 0.0656(6) Uani d . 1 1
O O1 0.13353(18) -0.23686(14) 0.42350(9) 0.0653(5) Uani d . 1 1
S S1 0.20268(6) 0.13746(6) 0.58011(3) 0.0607(2) Uani d . 1 1
S S2 0.06218(6) 0.20349(6) 0.36761(3) 0.0582(2) Uani d . 1 1

loop_
_atom_site_aniso_label
_atom_site_aniso_U_11
_atom_site_aniso_U_22
_atom_site_aniso_U_33
_atom_site_aniso_U_12
_atom_site_aniso_U_13
_atom_site_aniso_U_23
C1 0.0485(12) 0.0321(11) 0.0387(12) 0.0025(9) -0.0018(9) -0.0007(9)
C2 0.0679(15) 0.0339(11) 0.0464(14) -0.0065(11) -0.0023(11) 0.0072(10)
C3 0.0467(12) 0.0337(12) 0.0537(14) -0.0044(9) 0.0014(10) -0.0022(10)
C4 0.0451(11) 0.0376(11) 0.0443(13) -0.0024(9) -0.0015(10) -0.0042(9)
C5 0.0441(11) 0.0364(11) 0.0375(12) -0.0004(9) -0.0007(9) -0.0003(9)
C6 0.0492(12) 0.0417(12) 0.0397(12) -0.0049(10) -0.0033(10) 0.0007(9)
C7 0.0618(15) 0.0530(14) 0.0393(14) -0.0086(12) -0.0001(11) 0.0052(11)
C8 0.0773(18) 0.0585(17) 0.0583(18) 0.0041(14) -0.0084(15) 0.0211(13)
C9 0.088(2) 0.0675(19) 0.0494(17) -0.0164(17) 0.0147(14) -0.0199(14)
C10 0.0536(13) 0.0494(14) 0.0446(14) -0.0061(11) -0.0038(11) -0.0004(10)
C11 0.0491(12) 0.0345(11) 0.0377(12) -0.0008(9) 0.0028(9) -0.0007(9)
C12 0.0685(18) 0.074(2) 0.085(2) 0.0149(16) -0.0254(16) -0.0040(17)
C13 0.085(2) 0.084(2) 0.0569(18) -0.0011(17) 0.0187(15) 0.0051(16)
C14 0.0793(18) 0.0601(17) 0.0496(16) -0.0130(14) -0.0044(13) -0.0115(13)
N1 0.0541(11) 0.0291(9) 0.0376(10) 0.0013(8) -0.0033(8) -0.0005(7)
N2 0.0783(15) 0.0663(15) 0.0502(14) -0.0056(13) -0.0050(12) 0.0214(11)
N3 0.0822(17) 0.0697(16) 0.0449(13) -0.0143(14) -0.0069(12) -0.0080(11)
O1 0.0847(14) 0.0328(9) 0.0784(14) -0.0010(9) -0.0094(11) -0.0062(8)
S1 0.0656(4) 0.0514(4) 0.0651(5) 0.0086(3) 0.0065(3) -0.0160(3)
S2 0.0670(4) 0.0539(4) 0.0538(4) 0.0132(3) 0.0032(3) 0.0126(3)

loop_
_atom_type_symbol
_atom_type_description
_atom_type_scat_dispersion_real
_atom_type_scat_dispersion_imag
_atom_type_scat_source
C C 0.0033 0.0016 'International Tables Vol C Tables 4.2.6.8 and 6.1.1.4'
H H 0.0000 0.0000 'International Tables Vol C Tables 4.2.6.8 and 6.1.1.4'
N N 0.0061 0.0033 'International Tables Vol C Tables 4.2.6.8 and 6.1.1.4'
O O 0.0106 0.0060 'International Tables Vol C Tables 4.2.6.8 and 6.1.1.4'
S S 0.1246 0.1234 'International Tables Vol C Tables 4.2.6.8 and 6.1.1.4'

loop_
_geom_angle_atom_site_label_1
_geom_angle_atom_site_label_2
_geom_angle_atom_site_label_3
_geom_angle
N1 C1 C11 110.04(18)
N1 C1 C2 108.27(18)
C11 C1 C2 112.34(19)
N1 C1 H1 108.7
C11 C1 H1 108.7
C2 C1 H1 108.7
C3 C2 C1 110.46(19)
C3 C2 H2A 109.6
C1 C2 H2A 109.6
C3 C2 H2B 109.6
C1 C2 H2B 109.6
H2A C2 H2B 108.1
O1 C3 C2 122.3(2)
O1 C3 C4 122.1(2)
C2 C3 C4 115.58(19)
C14 C4 C3 112.6(2)
C14 C4 C5 113.6(2)
C3 C4 C5 109.01(18)
C14 C4 H4 107.1
C3 C4 H4 107.1
C5 C4 H4 107.1
N1 C5 C6 108.96(18)
N1 C5 C4 109.88(18)
C6 C5 C4 111.90(18)
N1 C5 H5 108.7
C6 C5 H5 108.7
C4 C5 H5 108.7
C7 C6 C5 130.0(2)
C7 C6 S2 109.81(19)
C5 C6 S2 120.19(17)
C6 C7 N2 114.6(2)
C6 C7 C13 126.8(3)
N2 C7 C13 118.5(2)
N2 C8 S2 115.3(2)
N2 C8 H8 122.4
S2 C8 H8 122.4
N3 C9 S1 115.9(2)
N3 C9 H9 122.0
S1 C9 H9 122.0
C11 C10 N3 115.1(2)
C11 C10 C12 126.5(2)
N3 C10 C12 118.3(2)
C10 C11 C1 129.5(2)
C10 C11 S1 110.05(18)
C1 C11 S1 120.38(17)
C10 C12 H12A 109.5
C10 C12 H12B 109.5
H12A C12 H12B 109.5
C10 C12 H12C 109.5
H12A C12 H12C 109.5
H12B C12 H12C 109.5
C7 C13 H13A 109.5
C7 C13 H13B 109.5
H13A C13 H13B 109.5
C7 C13 H13C 109.5
H13A C13 H13C 109.5
H13B C13 H13C 109.5
C4 C14 H14A 109.5
C4 C14 H14B 109.5
H14A C14 H14B 109.5
C4 C14 H14C 109.5
H14A C14 H14C 109.5
H14B C14 H14C 109.5
C1 N1 C5 113.88(17)
C1 N1 H1A 123.1
C5 N1 H1A 123.1
C8 N2 C7 111.0(2)
C9 N3 C10 110.3(2)
C9 S1 C11 88.64(14)
C8 S2 C6 89.28(14)

loop_
_geom_bond_atom_site_label_1
_geom_bond_atom_site_label_2
_geom_bond_distance
C1 N1 1.448(3)
C1 C11 1.491(3)
C1 C2 1.538(3)
C1 H1 0.9800
C2 C3 1.497(3)
C2 H2A 0.9700
C2 H2B 0.9700
C3 O1 1.202(3)
C3 C4 1.510(3)
C4 C14 1.507(3)
C4 C5 1.543(3)
C4 H4 0.9800
C5 N1 1.458(3)
C5 C6 1.496(3)
C5 H5 0.9800
C6 C7 1.352(3)
C6 S2 1.723(3)
C7 N2 1.384(3)
C7 C13 1.492(4)
C8 N2 1.289(4)
C8 S2 1.706(3)
C8 H8 0.9300
C9 N3 1.287(4)
C9 S1 1.713(3)
C9 H9 0.9300
C10 C11 1.354(3)
C10 N3 1.376(3)
C10 C12 1.493(4)
C11 S1 1.717(2)
C12 H12A 0.9600
C12 H12B 0.9600
C12 H12C 0.9600
C13 H13A 0.9600
C13 H13B 0.9600
C13 H13C 0.9600
C14 H14A 0.9600
C14 H14B 0.9600
C14 H14C 0.9600
N1 H1A 0.8600

loop_
_geom_hbond_atom_site_label_D
_geom_hbond_atom_site_label_H
_geom_hbond_atom_site_label_A
_geom_hbond_site_symmetry_A
_geom_hbond_distance_DH
_geom_hbond_distance_HA
_geom_hbond_distance_DA
_geom_hbond_angle_DHA
C9 H9 N2 8_566 0.93 2.49 3.365(4) 156.8

loop_
_geom_torsion_atom_site_label_1
_geom_torsion_atom_site_label_2
_geom_torsion_atom_site_label_3
_geom_torsion_atom_site_label_4
_geom_torsion
N1 C1 C2 C3 54.1(2)
C11 C1 C2 C3 175.84(19)
C1 C2 C3 O1 127.6(3)
C1 C2 C3 C4 -51.0(3)
O1 C3 C4 C14 -2.3(3)
C2 C3 C4 C14 176.4(2)
O1 C3 C4 C5 -129.2(2)
C2 C3 C4 C5 49.5(3)
C14 C4 C5 N1 -178.6(2)
C3 C4 C5 N1 -52.2(2)
C14 C4 C5 C6 60.2(3)
C3 C4 C5 C6 -173.35(19)
N1 C5 C6 C7 131.6(3)
C4 C5 C6 C7 -106.6(3)
N1 C5 C6 S2 -48.5(2)
C4 C5 C6 S2 73.2(2)
C5 C6 C7 N2 178.9(2)
S2 C6 C7 N2 -0.9(3)
C5 C6 C7 C13 -2.1(4)
S2 C6 C7 C13 178.0(2)
N3 C10 C11 C1 -178.6(2)
C12 C10 C11 C1 -0.9(4)
N3 C10 C11 S1 -0.1(3)
C12 C10 C11 S1 177.6(2)
N1 C1 C11 C10 -147.0(2)
C2 C1 C11 C10 92.3(3)
N1 C1 C11 S1 34.6(3)
C2 C1 C11 S1 -86.1(2)
C11 C1 N1 C5 174.46(18)
C2 C1 N1 C5 -62.4(2)
C6 C5 N1 C1 -174.67(18)
C4 C5 N1 C1 62.4(2)
S2 C8 N2 C7 0.0(3)
C6 C7 N2 C8 0.6(3)
C13 C7 N2 C8 -178.5(3)
S1 C9 N3 C10 -0.7(3)
C11 C10 N3 C9 0.5(3)
C12 C10 N3 C9 -177.4(3)
N3 C9 S1 C11 0.6(2)
C10 C11 S1 C9 -0.28(19)
C1 C11 S1 C9 178.4(2)
N2 C8 S2 C6 -0.5(3)
C7 C6 S2 C8 0.8(2)
C5 C6 S2 C8 -179.1(2)
